data_4313560
loop_
_publ_author_name
'Barton H. Hamilton'
'Kathryn A. Kelly'
'Wilhelm Malasi'
'Christopher J. Ziegler'

_publ_section_title
;
 Tetrakis(imidazolyl)borate-Based Coordination Polymers: Group II Network
 Solids, M[B(Im)4]2(H2O)2 (M = Mg, Ca, Sr)
;
_journal_name_full 'Inorganic Chemistry'
_journal_page_first 3067
_journal_page_last 3073
_journal_paper_doi 10.1021/ic026244x
_journal_volume 42
_journal_year 2003
_chemical_formula_sum 'C24 H28 B2 Mg N16 O2'
_chemical_formula_weight 618.55
_chemical_name_common 'magnesium tetrakis(imidazolyl)borate'
_chemical_name_systematic
; 
 ? 
;
_space_group_IT_number 14
_symmetry_cell_setting monoclinic
_symmetry_space_group_name_Hall '-P 2ybc'
_symmetry_space_group_name_H-M 'P 1 21/c 1'
_atom_sites_solution_hydrogens geom
_atom_sites_solution_primary direct
_atom_sites_solution_secondary difmap
_audit_creation_method SHELXL-97
_cell_angle_alpha 90.00
_cell_angle_beta 114.54(3)
_cell_angle_gamma 90.00
_cell_formula_units_Z 2
_cell_length_a 9.6970(19)
_cell_length_b 14.113(3)
_cell_length_c 11.451(2)
_cell_measurement_reflns_used 2989
_cell_measurement_temperature 293(2)
_cell_measurement_theta_max 25.02
_cell_measurement_theta_min 2.31
_cell_volume 1425.6(6)
_computing_cell_refinement P3
_computing_data_collection P3
_computing_data_reduction xdisk
_computing_molecular_graphics 'Siemens SHELXTL'
_computing_publication_material 'Siemens SHELXTL'
_computing_structure_refinement 'Siemens SHELXTL'
_computing_structure_solution 'Siemens SHELXTL'
_diffrn_ambient_temperature 150(2)
_diffrn_measured_fraction_theta_full 0.996
_diffrn_measured_fraction_theta_max 0.996
_diffrn_measurement_device_type 'Bruker P(2)1 Syntex'
_diffrn_measurement_method '\w scans'
_diffrn_radiation_monochromator graphite
_diffrn_radiation_source 'fine-focus sealed tube'
_diffrn_radiation_type MoK\a
_diffrn_radiation_wavelength 0.71073
_diffrn_reflns_av_R_equivalents 0.0604
_diffrn_reflns_av_sigmaI/netI 0.1447
_diffrn_reflns_limit_h_max 11
_diffrn_reflns_limit_h_min -9
_diffrn_reflns_limit_k_max 16
_diffrn_reflns_limit_k_min -8
_diffrn_reflns_limit_l_max 12
_diffrn_reflns_limit_l_min -13
_diffrn_reflns_number 2989
_diffrn_reflns_theta_full 25.02
_diffrn_reflns_theta_max 25.02
_diffrn_reflns_theta_min 2.31
_diffrn_standards_interval_count 97
_diffrn_standards_interval_time 3/97
_diffrn_standards_number 3
_exptl_absorpt_coefficient_mu 0.119
_exptl_absorpt_correction_type none
_exptl_crystal_colour clear
_exptl_crystal_density_diffrn 1.441
_exptl_crystal_density_method 'not measured'
_exptl_crystal_description plate
_exptl_crystal_F_000 644
_exptl_crystal_size_max 0.3
_exptl_crystal_size_mid 0.2
_exptl_crystal_size_min 0.05
_refine_diff_density_max 0.300
_refine_diff_density_min -0.294
_refine_diff_density_rms 0.076
_refine_ls_extinction_method none
_refine_ls_goodness_of_fit_ref 1.029
_refine_ls_hydrogen_treatment mixed
_refine_ls_matrix_type full
_refine_ls_number_parameters 261
_refine_ls_number_reflns 2514
_refine_ls_number_restraints 0
_refine_ls_restrained_S_all 1.029
_refine_ls_R_factor_all 0.1558
_refine_ls_R_factor_gt 0.0685
_refine_ls_shift/su_max 0.117
_refine_ls_shift/su_mean 0.000
_refine_ls_structure_factor_coef Fsqd
_refine_ls_weighting_details 'calc w=1/[\s^2^(Fo^2^)+(0.0388P)^2^+0.1902P] where P=(Fo^2^+2Fc^2^)/3'
_refine_ls_weighting_scheme calc
_refine_ls_wR_factor_gt 0.1066
_refine_ls_wR_factor_ref 0.1334
_reflns_number_gt 1354
_reflns_number_total 2514
_reflns_threshold_expression >2sigma(I)
_cod_data_source_file ic026244xsi20021206_024518_2.cif
_cod_data_source_block Mg[B(Im)4]2.2H2O
_cod_depositor_comments
;
The following automatic conversions were performed:

'_symmetry_cell_setting' value 'Monoclinic' changed to 'monoclinic'
according to the built-in table from CIF Core dictionary named
'cif_core.dic' version 2.4.1 from 2010-06-29.

Automatic conversion script
Id: cif_fix_values 1646 2011-03-28 12:23:43Z adriana 
;
_cod_original_cell_volume 1425.7(5)
_cod_database_code 4313560

loop_
_symmetry_equiv_pos_as_xyz
'x, y, z'
'-x, y+1/2, -z+1/2'
'-x, -y, -z'
'x, -y-1/2, z-1/2'

loop_
_atom_site_label
_atom_site_type_symbol
_atom_site_fract_x
_atom_site_fract_y
_atom_site_fract_z
_atom_site_U_iso_or_equiv
_atom_site_adp_type
_atom_site_occupancy
_atom_site_symmetry_multiplicity
_atom_site_calc_flag
_atom_site_refinement_flags
_atom_site_disorder_assembly
_atom_site_disorder_group
Mg1 Mg 1.0000 0.0000 1.0000 0.0138(5) Uani 1 2 d S . .
O1 O 1.2091(4) 0.0306(2) 0.9997(3) 0.0178(8) Uani 1 1 d . . .
N1 N 0.8955(4) 0.0053(3) 0.7901(3) 0.0152(9) Uani 1 1 d . . .
N2 N 0.7785(4) 0.0636(2) 0.5910(3) 0.0138(9) Uani 1 1 d . . .
N3 N 0.9601(4) 0.1522(2) 1.0095(3) 0.0144(9) Uani 1 1 d . . .
N4 N 0.8435(4) 0.2901(2) 1.0042(3) 0.0136(9) Uani 1 1 d . . .
N5 N 0.5748(4) 0.3121(2) 0.9792(3) 0.0141(9) Uani 1 1 d . . .
N6 N 0.4210(4) 0.2362(3) 1.0509(4) 0.0250(10) Uani 1 1 d . . .
N7 N 0.6760(4) 0.4122(2) 0.8511(3) 0.0136(9) Uani 1 1 d . . .
N8 N 0.6988(4) 0.4770(3) 0.6817(4) 0.0232(10) Uani 1 1 d . . .
B1 B 0.7167(6) 0.3621(4) 0.9816(5) 0.0183(12) Uani 1 1 d . . .
C1 C 0.8360(5) -0.0681(3) 0.7032(4) 0.0168(11) Uani 1 1 d . . .
H1 H 0.850(5) -0.132(3) 0.736(4) 0.012(11) Uiso 1 1 d . . .
C2 C 0.7650(5) -0.0334(3) 0.5834(4) 0.0166(11) Uani 1 1 d . . .
H2 H 0.713(4) -0.067(2) 0.503(4) 0.000(9) Uiso 1 1 d . . .
C3 C 0.8584(6) 0.0822(4) 0.7187(4) 0.0191(11) Uani 1 1 d . . .
H3 H 0.894(5) 0.145(3) 0.751(4) 0.024(13) Uiso 1 1 d . . .
C4 C 1.0637(5) 0.2253(3) 1.0370(4) 0.0187(11) Uani 1 1 d . . .
H4 H 1.169(4) 0.224(2) 1.051(3) 0.001(10) Uiso 1 1 d . . .
C5 C 0.9957(5) 0.3086(3) 1.0350(4) 0.0181(11) Uani 1 1 d . . .
H5 H 1.031(4) 0.375(3) 1.057(3) 0.007(11) Uiso 1 1 d . . .
C6 C 0.8318(5) 0.1940(3) 0.9919(4) 0.0142(10) Uani 1 1 d . . .
H6 H 0.731(5) 0.163(2) 0.974(3) 0.003(10) Uiso 1 1 d . . .
C7 C 0.4646(5) 0.2679(3) 0.8750(5) 0.0194(11) Uani 1 1 d . . .
H7 H 0.460(5) 0.273(3) 0.787(4) 0.026(13) Uiso 1 1 d . . .
C8 C 0.3721(6) 0.2224(3) 0.9199(5) 0.0210(12) Uani 1 1 d . . .
H8 H 0.284(5) 0.188(3) 0.868(4) 0.024(13) Uiso 1 1 d . . .
C9 C 0.5426(6) 0.2896(4) 1.0818(5) 0.0230(12) Uani 1 1 d . . .
H9 H 0.606(7) 0.310(4) 1.168(6) 0.057(19) Uiso 1 1 d . . .
C10 C 0.5501(5) 0.4691(3) 0.7879(4) 0.0141(10) Uani 1 1 d . . .
H10 H 0.472(5) 0.471(2) 0.814(4) 0.005(10) Uiso 1 1 d . . .
C11 C 0.5659(5) 0.5069(3) 0.6855(4) 0.0193(11) Uani 1 1 d . . .
H11 H 0.502(5) 0.546(3) 0.623(4) 0.014(12) Uiso 1 1 d . . .
C12 C 0.7603(6) 0.4201(3) 0.7829(4) 0.0193(11) Uani 1 1 d . . .
H12 H 0.850(5) 0.387(3) 0.797(4) 0.017(12) Uiso 1 1 d . . .
H13 H 1.253(8) -0.003(5) 0.935(7) 0.11(3) Uiso 1 1 d . . .
H14 H 1.281(7) 0.060(4) 1.054(6) 0.06(2) Uiso 1 1 d . . .

loop_
_atom_site_aniso_label
_atom_site_aniso_U_11
_atom_site_aniso_U_22
_atom_site_aniso_U_33
_atom_site_aniso_U_23
_atom_site_aniso_U_13
_atom_site_aniso_U_12
Mg1 0.0118(11) 0.0137(11) 0.0139(12) -0.0009(9) 0.0035(9) 0.0017(10)
O1 0.0154(18) 0.0224(19) 0.0177(18) -0.0032(15) 0.0089(15) 0.0007(16)
N1 0.019(2) 0.011(2) 0.015(2) 0.0008(17) 0.0067(17) 0.0005(18)
N2 0.013(2) 0.012(2) 0.014(2) -0.0003(17) 0.0038(17) 0.0006(17)
N3 0.015(2) 0.014(2) 0.014(2) -0.0016(16) 0.0061(18) -0.0015(18)
N4 0.014(2) 0.011(2) 0.016(2) -0.0007(16) 0.0064(17) 0.0008(17)
N5 0.012(2) 0.016(2) 0.017(2) 0.0006(17) 0.0079(18) 0.0027(17)
N6 0.017(2) 0.031(2) 0.024(2) 0.011(2) 0.006(2) 0.002(2)
N7 0.015(2) 0.013(2) 0.0139(19) 0.0019(16) 0.0073(17) 0.0013(17)
N8 0.022(2) 0.030(2) 0.021(2) 0.0094(19) 0.0118(19) 0.004(2)
B1 0.021(3) 0.016(3) 0.017(3) -0.002(2) 0.007(3) 0.004(3)
C1 0.015(3) 0.012(3) 0.019(3) 0.002(2) 0.003(2) -0.002(2)
C2 0.020(3) 0.013(2) 0.014(3) -0.005(2) 0.004(2) -0.005(2)
C3 0.024(3) 0.017(3) 0.016(3) 0.001(2) 0.008(2) -0.005(2)
C4 0.013(3) 0.025(3) 0.020(3) 0.003(2) 0.008(2) 0.000(2)
C5 0.017(3) 0.013(2) 0.023(3) -0.001(2) 0.008(2) -0.005(2)
C6 0.016(3) 0.015(2) 0.012(2) 0.000(2) 0.007(2) 0.001(2)
C7 0.019(3) 0.017(3) 0.021(3) 0.001(2) 0.008(2) 0.005(2)
C8 0.015(3) 0.013(3) 0.032(3) 0.002(2) 0.007(2) -0.002(2)
C9 0.016(3) 0.033(3) 0.022(3) 0.006(2) 0.010(3) 0.005(2)
C10 0.014(2) 0.015(2) 0.015(3) -0.002(2) 0.007(2) -0.001(2)
C11 0.018(3) 0.021(3) 0.017(3) 0.003(2) 0.005(2) 0.001(2)
C12 0.021(3) 0.019(3) 0.022(3) -0.001(2) 0.012(2) 0.002(2)

loop_
_atom_type_symbol
_atom_type_description
_atom_type_scat_dispersion_real
_atom_type_scat_dispersion_imag
_atom_type_scat_source
C C 0.0033 0.0016 'International Tables Vol C Tables 4.2.6.8 and 6.1.1.4'
H H 0.0000 0.0000 'International Tables Vol C Tables 4.2.6.8 and 6.1.1.4'
B B 0.0013 0.0007 'International Tables Vol C Tables 4.2.6.8 and 6.1.1.4'
N N 0.0061 0.0033 'International Tables Vol C Tables 4.2.6.8 and 6.1.1.4'
O O 0.0106 0.0060 'International Tables Vol C Tables 4.2.6.8 and 6.1.1.4'
Mg Mg 0.0486 0.0363 'International Tables Vol C Tables 4.2.6.8 and 6.1.1.4'

loop_
_geom_angle_atom_site_label_1
_geom_angle_atom_site_label_2
_geom_angle_atom_site_label_3
_geom_angle
_geom_angle_site_symmetry_1
_geom_angle_site_symmetry_3
_geom_angle_publ_flag
O1 Mg1 O1 180.000(1) 3_757 . ?
O1 Mg1 N1 89.89(13) 3_757 3_757 ?
O1 Mg1 N1 90.11(14) . 3_757 ?
O1 Mg1 N1 90.11(14) 3_757 . ?
O1 Mg1 N1 89.89(13) . . ?
N1 Mg1 N1 180.0 3_757 . ?
O1 Mg1 N3 90.62(13) 3_757 . ?
O1 Mg1 N3 89.38(13) . . ?
N1 Mg1 N3 89.41(13) 3_757 . ?
N1 Mg1 N3 90.59(13) . . ?
O1 Mg1 N3 89.38(13) 3_757 3_757 ?
O1 Mg1 N3 90.62(13) . 3_757 ?
N1 Mg1 N3 90.59(13) 3_757 3_757 ?
N1 Mg1 N3 89.41(13) . 3_757 ?
N3 Mg1 N3 180.000(1) . 3_757 ?
C3 N1 C1 104.3(4) . . ?
C3 N1 Mg1 126.4(3) . . ?
C1 N1 Mg1 128.9(3) . . ?
C3 N2 C2 104.8(4) . . ?
C3 N2 B1 126.3(4) . 4_565 ?
C2 N2 B1 128.9(4) . 4_565 ?
C6 N3 C4 104.6(4) . . ?
C6 N3 Mg1 127.4(3) . . ?
C4 N3 Mg1 128.0(3) . . ?
C6 N4 C5 104.3(4) . . ?
C6 N4 B1 128.0(4) . . ?
C5 N4 B1 127.6(4) . . ?
C9 N5 C7 105.4(4) . . ?
C9 N5 B1 127.7(4) . . ?
C7 N5 B1 126.2(4) . . ?
C9 N6 C8 103.7(4) . . ?
C12 N7 C10 105.3(4) . . ?
C12 N7 B1 128.6(4) . . ?
C10 N7 B1 125.7(4) . . ?
C12 N8 C11 104.2(4) . . ?
N4 B1 N5 110.4(4) . . ?
N4 B1 N7 109.3(4) . . ?
N5 B1 N7 109.0(4) . . ?
N4 B1 N2 107.3(4) . 4_566 ?
N5 B1 N2 111.6(4) . 4_566 ?
N7 B1 N2 109.2(4) . 4_566 ?
C2 C1 N1 110.1(4) . . ?
C1 C2 N2 107.6(4) . . ?
N1 C3 N2 113.1(4) . . ?
C5 C4 N3 110.1(4) . . ?
C4 C5 N4 107.5(4) . . ?
N3 C6 N4 113.4(4) . . ?
C8 C7 N5 106.4(4) . . ?
C7 C8 N6 111.0(4) . . ?
N6 C9 N5 113.5(4) . . ?
C11 C10 N7 106.8(4) . . ?
C10 C11 N8 110.6(4) . . ?
N8 C12 N7 113.2(4) . . ?

loop_
_geom_bond_atom_site_label_1
_geom_bond_atom_site_label_2
_geom_bond_distance
_geom_bond_site_symmetry_2
_geom_bond_publ_flag
Mg1 O1 2.075(3) 3_757 ?
Mg1 O1 2.075(3) . ?
Mg1 N1 2.188(3) 3_757 ?
Mg1 N1 2.188(3) . ?
Mg1 N3 2.193(3) . ?
Mg1 N3 2.193(3) 3_757 ?
N1 C3 1.316(5) . ?
N1 C1 1.386(5) . ?
N2 C3 1.367(6) . ?
N2 C2 1.375(5) . ?
N2 B1 1.551(6) 4_565 ?
N3 C6 1.315(5) . ?
N3 C4 1.381(5) . ?
N4 C6 1.363(5) . ?
N4 C5 1.392(6) . ?
N4 B1 1.532(6) . ?
N5 C9 1.372(6) . ?
N5 C7 1.377(6) . ?
N5 B1 1.536(7) . ?
N6 C9 1.317(6) . ?
N6 C8 1.386(6) . ?
N7 C12 1.349(6) . ?
N7 C10 1.388(5) . ?
N7 B1 1.549(6) . ?
N8 C12 1.330(6) . ?
N8 C11 1.374(6) . ?
B1 N2 1.551(6) 4_566 ?
C1 C2 1.346(6) . ?
C4 C5 1.344(6) . ?
C7 C8 1.365(6) . ?
C10 C11 1.353(6) . ?

loop_
_geom_torsion_atom_site_label_1
_geom_torsion_atom_site_label_2
_geom_torsion_atom_site_label_3
_geom_torsion_atom_site_label_4
_geom_torsion
_geom_torsion_site_symmetry_1
_geom_torsion_site_symmetry_2
_geom_torsion_site_symmetry_3
_geom_torsion_site_symmetry_4
_geom_torsion_publ_flag
O1 Mg1 N1 C3 101.2(4) 3_757 . . . ?
O1 Mg1 N1 C3 -78.8(4) . . . . ?
N1 Mg1 N1 C3 -154(100) 3_757 . . . ?
N3 Mg1 N1 C3 10.6(4) . . . . ?
N3 Mg1 N1 C3 -169.4(4) 3_757 . . . ?
O1 Mg1 N1 C1 -69.6(4) 3_757 . . . ?
O1 Mg1 N1 C1 110.4(4) . . . . ?
N1 Mg1 N1 C1 35(100) 3_757 . . . ?
N3 Mg1 N1 C1 -160.2(4) . . . . ?
N3 Mg1 N1 C1 19.8(4) 3_757 . . . ?
O1 Mg1 N3 C6 -12.2(4) 3_757 . . . ?
O1 Mg1 N3 C6 167.8(4) . . . . ?
N1 Mg1 N3 C6 -102.1(4) 3_757 . . . ?
N1 Mg1 N3 C6 77.9(4) . . . . ?
N3 Mg1 N3 C6 -15(26) 3_757 . . . ?
O1 Mg1 N3 C4 166.7(4) 3_757 . . . ?
O1 Mg1 N3 C4 -13.3(4) . . . . ?
N1 Mg1 N3 C4 76.8(4) 3_757 . . . ?
N1 Mg1 N3 C4 -103.2(4) . . . . ?
N3 Mg1 N3 C4 164(26) 3_757 . . . ?
C6 N4 B1 N5 16.4(6) . . . . ?
C5 N4 B1 N5 -167.6(4) . . . . ?
C6 N4 B1 N7 -103.5(5) . . . . ?
C5 N4 B1 N7 72.4(5) . . . . ?
C6 N4 B1 N2 138.2(4) . . . 4_566 ?
C5 N4 B1 N2 -45.9(6) . . . 4_566 ?
C9 N5 B1 N4 85.3(5) . . . . ?
C7 N5 B1 N4 -83.9(5) . . . . ?
C9 N5 B1 N7 -154.6(4) . . . . ?
C7 N5 B1 N7 36.2(6) . . . . ?
C9 N5 B1 N2 -33.9(6) . . . 4_566 ?
C7 N5 B1 N2 156.8(4) . . . 4_566 ?
C12 N7 B1 N4 -20.7(6) . . . . ?
C10 N7 B1 N4 168.0(4) . . . . ?
C12 N7 B1 N5 -141.5(4) . . . . ?
C10 N7 B1 N5 47.3(5) . . . . ?
C12 N7 B1 N2 96.4(5) . . . 4_566 ?
C10 N7 B1 N2 -74.8(5) . . . 4_566 ?
C3 N1 C1 C2 -0.3(5) . . . . ?
Mg1 N1 C1 C2 172.1(3) . . . . ?
N1 C1 C2 N2 0.4(6) . . . . ?
C3 N2 C2 C1 -0.4(5) . . . . ?
B1 N2 C2 C1 -179.6(4) 4_565 . . . ?
C1 N1 C3 N2 0.0(5) . . . . ?
Mg1 N1 C3 N2 -172.6(3) . . . . ?
C2 N2 C3 N1 0.2(5) . . . . ?
B1 N2 C3 N1 179.4(4) 4_565 . . . ?
C6 N3 C4 C5 -0.2(5) . . . . ?
Mg1 N3 C4 C5 -179.3(3) . . . . ?
N3 C4 C5 N4 -0.6(5) . . . . ?
C6 N4 C5 C4 1.1(5) . . . . ?
B1 N4 C5 C4 -175.7(4) . . . . ?
C4 N3 C6 N4 0.9(5) . . . . ?
Mg1 N3 C6 N4 -180.0(3) . . . . ?
C5 N4 C6 N3 -1.2(5) . . . . ?
B1 N4 C6 N3 175.5(4) . . . . ?
C9 N5 C7 C8 0.6(5) . . . . ?
B1 N5 C7 C8 171.8(4) . . . . ?
N5 C7 C8 N6 -0.3(5) . . . . ?
C9 N6 C8 C7 -0.2(5) . . . . ?
C8 N6 C9 N5 0.6(5) . . . . ?
C7 N5 C9 N6 -0.8(5) . . . . ?
B1 N5 C9 N6 -171.8(4) . . . . ?
C12 N7 C10 C11 0.5(5) . . . . ?
B1 N7 C10 C11 173.4(4) . . . . ?
N7 C10 C11 N8 -0.7(5) . . . . ?
C12 N8 C11 C10 0.7(5) . . . . ?
C11 N8 C12 N7 -0.4(5) . . . . ?
C10 N7 C12 N8 -0.1(5) . . . . ?
B1 N7 C12 N8 -172.7(4) . . . . ?
